data_7224873
loop_
_publ_author_name
'Russell, Samantha E.'
'Gosset, Cyrille'
'Agache, Xavier'
'Volkringer, Christophe'
'Henry, Natacha'
'Decadt, Roel'
'Van Deun, Rik'
'Visseaux, Marc'
'Loiseau, Thierry'

_publ_section_title
;
 A new series of trivalent lanthanide (Ce, Pr, Nd, Sm, Eu, Gd, Tb, Dy)
 coordination polymers with a 1,2-cyclohexanedicarboxylate ligand:
 synthesis, crystal structure, luminescence and catalytic properties
;
_journal_issue 20
_journal_name_full CrystEngComm
_journal_page_first 3594
_journal_paper_doi 10.1039/C6CE00101G
_journal_volume 18
_journal_year 2016
_chemical_formula_moiety '1(Sm 3+).  1(C8 O4 H10 2-). 1(C1 O2 H1 1-) 1(H2 O)'
_chemical_formula_sum 'C9 H13 O7 Sm'
_chemical_formula_weight 383.6
_chemical_name_systematic ' ?'
_space_group_IT_number 14
_symmetry_cell_setting monoclinic
_symmetry_Int_Tables_number 14
_symmetry_space_group_name_Hall '-P 2ybc'
_symmetry_space_group_name_H-M 'P 1 21/c 1'
_audit_update_record
;
2016-03-25 deposited with the CCDC.
2016-04-06 downloaded from the CCDC.
;
_cell_angle_alpha 90
_cell_angle_beta 100.1885(6)
_cell_angle_gamma 90
_cell_formula_units_Z 4
_cell_length_a 11.43390(10)
_cell_length_b 7.84720(10)
_cell_length_c 13.0074(2)
_cell_measurement_reflns_used 9941
_cell_measurement_temperature 293
_cell_measurement_theta_max 38.808
_cell_measurement_theta_min 3.045
_cell_volume 1148.67(3)
_diffrn_ambient_temperature 293
_diffrn_measured_fraction_theta_full 0.98
_diffrn_measured_fraction_theta_max 0.94
_diffrn_measurement_device 'four-circle diffractometer'
_diffrn_measurement_device_type 'Bruker CCD'
_diffrn_radiation_monochromator graphite
_diffrn_radiation_probe x-ray
_diffrn_radiation_source 'X-ray tube'
_diffrn_radiation_type 'Mo K\a'
_diffrn_radiation_wavelength 0.71073
_diffrn_reflns_av_R_equivalents 0.036
_diffrn_reflns_av_unetI/netI 0.0243
_diffrn_reflns_limit_h_max 18
_diffrn_reflns_limit_h_min -20
_diffrn_reflns_limit_k_max 12
_diffrn_reflns_limit_k_min -14
_diffrn_reflns_limit_l_max 22
_diffrn_reflns_limit_l_min -17
_diffrn_reflns_number 43962
_diffrn_reflns_theta_full 38.85
_diffrn_reflns_theta_max 39.54
_diffrn_reflns_theta_min 1.8
_exptl_absorpt_coefficient_mu 5.133
_exptl_absorpt_correction_T_max 0.7478
_exptl_absorpt_correction_T_min 0.5379
_exptl_absorpt_correction_type multi-scan
_exptl_absorpt_process_details sadabs
_exptl_crystal_colour colorless
_exptl_crystal_density_diffrn 2.2179
_exptl_crystal_description palet
_exptl_crystal_F_000 732
_exptl_crystal_size_max 0.329
_exptl_crystal_size_mid 0.192
_exptl_crystal_size_min 0.053
_refine_diff_density_max 0.82
_refine_diff_density_min -0.94
_refine_ls_extinction_method none
_refine_ls_goodness_of_fit_gt 1.29
_refine_ls_goodness_of_fit_ref 1.52
_refine_ls_hydrogen_treatment constr
_refine_ls_number_constraints 44
_refine_ls_number_parameters 154
_refine_ls_number_reflns 6679
_refine_ls_number_restraints 0
_refine_ls_R_factor_all 0.0309
_refine_ls_R_factor_gt 0.0198
_refine_ls_shift/su_max 0.0009
_refine_ls_shift/su_mean 0.0001
_refine_ls_structure_factor_coef F
_refine_ls_weighting_details w=1/(\s^2^(F)+0.0001F^2^)
_refine_ls_weighting_scheme sigma
_refine_ls_wR_factor_gt 0.0240
_refine_ls_wR_factor_ref 0.0315
_reflns_number_gt 5383
_reflns_number_total 6679
_reflns_threshold_expression I>3\s(I)
_cod_data_source_file c6ce00101g2.cif
_cod_data_source_block I
_cod_depositor_comments
;
The following automatic conversions were performed:

'_diffrn_radiation_probe' value 'X-ray' changed to 'x-ray' according
to
/usr/data/users/saulius/crontab/automatic-downloads/rss-feeds/RSC/lib/dictionaries/cif_core.dic
dictionary named 'cif_core.dic' version 2.4.2 from 2011-04-26.

Automatic conversion script
Id: cif_fix_values 4268 2015-11-12 08:31:59Z antanas 

 Adding full bibliography for 7224870--7224876.cif.
;
_cod_original_sg_symbol_Hall '-P 2ycb'
_cod_original_formula_sum 'C9 H13 O7 Sm1'
_cod_database_code 7224873

loop_
_space_group_symop_id
_space_group_symop_operation_xyz
1 x,y,z
2 -x,y+1/2,-z+1/2
3 -x,-y,-z
4 x,-y+1/2,z+1/2

loop_
_atom_site_label
_atom_site_type_symbol
_atom_site_fract_x
_atom_site_fract_y
_atom_site_fract_z
_atom_site_adp_type
_atom_site_U_iso_or_equiv
_atom_site_site_symmetry_multiplicity
_atom_site_occupancy
_atom_site_calc_flag
Sm Sm 0.021873(7) 0.530064(11) 0.213543(6) Uani 0.01525(3) 4 1 d
O12a O -0.15920(14) 0.47790(17) 0.08517(11) Uani 0.0250(4) 4 1 d
O82a O -0.10089(15) 0.00343(19) -0.15495(13) Uani 0.0286(5) 4 1 d
O11b O -0.10711(11) 0.78079(16) 0.19150(10) Uani 0.0213(3) 4 1 d
O81a O -0.11206(12) 0.27719(16) -0.11322(11) Uani 0.0254(4) 4 1 d
O1w O 0.10159(14) 0.35895(19) 0.08377(11) Uani 0.0302(4) 4 1 d
O11a O -0.09838(12) 0.23623(18) 0.15727(11) Uani 0.0257(4) 4 1 d
C1b C -0.21720(16) 0.8143(2) 0.18730(15) Uani 0.0247(5) 4 1 d
C6a C -0.3377(2) -0.0151(3) -0.0992(2) Uani 0.0397(8) 4 1 d
C7a C -0.22954(16) 0.0770(2) -0.03703(14) Uani 0.0209(5) 4 1 d
C8a C -0.14145(15) 0.1241(2) -0.10721(13) Uani 0.0188(4) 4 1 d
C5a C -0.4177(2) 0.1058(4) -0.1714(2) Uani 0.0520(9) 4 1 d
O12b O -0.25150(14) 0.95108(19) 0.21533(14) Uani 0.0335(5) 4 1 d
C2a C -0.27225(15) 0.2289(2) 0.02236(13) Uani 0.0190(4) 4 1 d
C1a C -0.17106(15) 0.3198(2) 0.09062(12) Uani 0.0174(4) 4 1 d
C4a C -0.4592(2) 0.2504(4) -0.11084(19) Uani 0.0443(8) 4 1 d
C3a C -0.35512(17) 0.3493(3) -0.04818(16) Uani 0.0295(6) 4 1 d
H1b H -0.274974 0.72891 0.16118 Uiso 0.0296 4 1 d
H6aa H -0.311388 -0.105051 -0.139649 Uiso 0.0477 4 1 d
H6ab H -0.382412 -0.067343 -0.051784 Uiso 0.0477 4 1 d
H7a H -0.186373 0.002653 0.014849 Uiso 0.025 4 1 d
H5aa H -0.485265 0.044489 -0.207558 Uiso 0.0624 4 1 d
H5ab H -0.374978 0.150656 -0.222659 Uiso 0.0624 4 1 d
H2a H -0.319885 0.180698 0.068814 Uiso 0.0228 4 1 d
H4aa H -0.507709 0.326494 -0.158133 Uiso 0.0531 4 1 d
H4ab H -0.508361 0.206532 -0.064319 Uiso 0.0531 4 1 d
H3aa H -0.384921 0.434113 -0.006315 Uiso 0.0354 4 1 d
H3ab H -0.311872 0.405542 -0.095256 Uiso 0.0354 4 1 d

loop_
_atom_site_aniso_label
_atom_site_aniso_type_symbol
_atom_site_aniso_U_11
_atom_site_aniso_U_22
_atom_site_aniso_U_33
_atom_site_aniso_U_12
_atom_site_aniso_U_13
_atom_site_aniso_U_23
Sm Sm 0.02004(4) 0.01084(4) 0.01559(5) -0.00022(3) 0.00513(3) -0.00006(3)
O12a O 0.0337(7) 0.0172(6) 0.0226(7) 0.0000(5) 0.0011(6) -0.0028(5)
O82a O 0.0403(8) 0.0189(6) 0.0321(8) -0.0021(6) 0.0209(7) -0.0067(6)
O11b O 0.0198(5) 0.0168(6) 0.0266(6) 0.0003(4) 0.0022(5) -0.0023(5)
O81a O 0.0345(7) 0.0158(6) 0.0303(7) -0.0032(5) 0.0173(6) 0.0002(5)
O1w O 0.0439(8) 0.0213(7) 0.0293(7) 0.0000(6) 0.0173(6) -0.0028(6)
O11a O 0.0251(6) 0.0275(7) 0.0224(6) -0.0001(5) -0.0011(5) 0.0080(5)
C1b C 0.0211(8) 0.0224(9) 0.0293(9) -0.0013(6) 0.0013(7) 0.0020(7)
C6a C 0.0390(12) 0.0394(12) 0.0442(14) -0.0213(10) 0.0168(11) -0.0188(10)
C7a C 0.0276(8) 0.0174(7) 0.0195(7) -0.0051(7) 0.0094(6) -0.0026(6)
C8a C 0.0231(7) 0.0173(7) 0.0166(7) -0.0014(6) 0.0055(6) -0.0003(6)
C5a C 0.0367(12) 0.078(2) 0.0379(13) -0.0181(13) -0.0037(10) -0.0185(14)
O12b O 0.0287(7) 0.0281(8) 0.0448(10) 0.0070(6) 0.0098(7) 0.0008(6)
C2a C 0.0197(7) 0.0207(8) 0.0172(7) -0.0013(6) 0.0051(6) -0.0008(6)
C1a C 0.0201(7) 0.0188(8) 0.0139(6) 0.0011(6) 0.0049(5) -0.0006(6)
C4a C 0.0233(9) 0.0656(18) 0.0404(13) -0.0046(10) -0.0039(9) 0.0063(12)
C3a C 0.0224(8) 0.0337(10) 0.0308(10) 0.0036(8) 0.0003(7) 0.0046(9)

loop_
_atom_type_symbol
_atom_type_scat_dispersion_real
_atom_type_scat_dispersion_imag
_atom_type_scat_source
C 0.0033 0.0016 'International Tables Vol C tables 4.2.6.8 and 6.1.1.1'
H 0.0000 0.0000 'International Tables Vol C tables 4.2.6.8 and 6.1.1.1'
O 0.0106 0.0060 'International Tables Vol C tables 4.2.6.8 and 6.1.1.1'
Sm -0.1638 3.4418 'International Tables Vol C tables 4.2.6.8 and 6.1.1.1'

loop_
_geom_angle_atom_site_label_1
_geom_angle_atom_site_label_2
_geom_angle_atom_site_label_3
_geom_angle_site_symmetry_1
_geom_angle_site_symmetry_3
_geom_angle
O81a Sm O11a 3_565 2_555 79.19(5)
O11b C1b O12b . . 122.32(17)
C7a C6a C5a . . 111.8(2)
C6a C7a C8a . . 110.86(16)
C6a C7a C2a . . 109.28(16)
C8a C7a C2a . . 114.46(15)
O82a C8a O81a . . 124.15(18)
O82a C8a C7a . . 116.90(16)
O81a C8a C7a . . 118.94(16)
O12a C1a O11a . . 119.03(15)
O12a C1a C2a . . 121.00(14)
O11a C1a C2a . . 119.93(15)

loop_
_geom_bond_atom_site_label_1
_geom_bond_atom_site_label_2
_geom_bond_site_symmetry_2
_geom_bond_distance
Sm O81a 3_565 2.3516(14)
Sm O11a 2_555 2.3845(13)
O82a C8a . 1.265(2)
O11b C1b . 1.278(2)
O81a C8a . 1.254(2)
C1b O12b . 1.220(3)
C6a C7a . 1.534(3)
C6a C5a . 1.521(4)
C7a C8a . 1.520(3)
C7a C2a . 1.546(3)
C1a O12a . 1.252(2)
C1a O11a . 1.272(2)
C1a C2a . 1.507(2)
C4a C5a . 1.505(4)
C3a C2a . 1.524(3)
H1b C1b . 0.96
H6aa C6a . 0.96
H6ab C6a . 0.96
H7a C7a . 0.96
H5aa C5a . 0.96
H5ab C5a . 0.96
H2a C2a . 0.96
